data_1571420
loop_
_publ_author_name
'Philippi, Frederik'
'Middendorf, Maleen'
'Shigenobu, Keisuke'
'Matsuyama, Yuna'
'Palumbo, Oriele'
'Pugh, David'
'Sudoh, Taku'
'Dokko, Kaoru'
'Watanabe, Masayoshi'
'Sch&#xf6;nhoff, Monika'
'Shinoda, Wataru'
'Ueno, Kazuhide'

_publ_section_title
;
 Evolving better solvate electrolytes for lithium secondary batteries.
;
_journal_issue 19
_journal_name_full 'Chemical science'
_journal_page_first 7342
_journal_page_last 7358
_journal_paper_doi 10.1039/d4sc01492h
_journal_volume 15
_journal_year 2024
_chemical_formula_moiety 'C5 H9 F3 Li N O3 S'
_chemical_formula_sum 'C5 H9 F3 Li N O3 S'
_chemical_formula_weight 227.13
_space_group_crystal_system triclinic
_space_group_IT_number 2
_space_group_name_Hall '-P 1'
_space_group_name_H-M_alt 'P -1'
_atom_sites_solution_hydrogens geom
_atom_sites_solution_primary dual
_audit_creation_date 2024-01-23
_audit_creation_method
;
Olex2 1.5
(compiled 2023.08.24 svn.re1ec1418 for OlexSys, GUI svn.r6817)
;
_audit_update_record
;
2024-02-28 deposited with the CCDC.	2024-04-11 downloaded from the CCDC.
;
_cell_angle_alpha 80.255(2)
_cell_angle_beta 83.499(2)
_cell_angle_gamma 86.548(2)
_cell_formula_units_Z 2
_cell_length_a 5.5440(2)
_cell_length_b 9.2231(2)
_cell_length_c 10.2431(2)
_cell_measurement_reflns_used 5443
_cell_measurement_temperature 223.15
_cell_measurement_theta_max 71.2310
_cell_measurement_theta_min 4.4080
_cell_volume 512.43(2)
_computing_cell_refinement 'CrysAlisPro 1.171.40.66a (Rigaku OD, 2019)'
_computing_data_collection 'CrysAlisPro 1.171.40.66a (Rigaku OD, 2019)'
_computing_data_reduction 'CrysAlisPro 1.171.40.66a (Rigaku OD, 2019)'
_computing_molecular_graphics 'Olex2 1.5 (Dolomanov et al., 2009)'
_computing_publication_material 'Olex2 1.5 (Dolomanov et al., 2009)'
_computing_structure_refinement 'SHELXL 2019/3 (Sheldrick, 2015)'
_computing_structure_solution 'SHELXT 2018/2 (Sheldrick, 2018)'
_diffrn_ambient_temperature 223.15
_diffrn_detector 'Hybrid Pixel Array Detector'
_diffrn_detector_area_resol_mean 5.8140
_diffrn_measured_fraction_theta_full 0.993
_diffrn_measured_fraction_theta_max 0.981
_diffrn_measurement_details
;
List of Runs (angles in degrees, time in seconds):

  # Type    Start    End  Width  t~exp~   \w     \q     \k     \f   Frames
#--------------------------------------------------------------------------
  1  \w    -41.00  49.00   0.50    0.50    --    0.00  64.00 -78.91  180
  2  \w     94.00 135.00   0.50    0.50    --   45.70  82.00  30.00   82
  3  \w      7.00  32.00   0.50    0.50    --   45.70  57.00  90.00   50
  4  \w     90.00 134.00   0.50    0.50    --   45.70  57.00  90.00   88
  5  \w      0.00  63.00   0.50    0.50    --   45.70  82.00  30.00  126
  6  \w    -35.00  82.00   0.50    0.50    --   45.70 -57.00  90.00  234
  7  \w      8.00  61.00   0.50    0.50    --   48.00  80.00-142.31  106
  8  \w     79.00 105.00   0.50    0.50    --   48.00  80.00-142.31   52
  9  \w     12.00  54.00   0.50    0.50    --   56.00  79.00 171.25   84
 10  \w     82.00 142.00   0.50    0.50    --   56.00  79.00 171.25  120
 11  \w     11.00  64.00   0.50    0.50    --   56.00  82.00 -33.52  106
 12  \w    100.00 139.00   0.50    0.50    --   56.00  82.00 -33.52   78
 13  \w     16.00  55.00   0.50    0.50    --   60.00  81.00-126.03   78
 14  \w     20.00  69.00   0.50    0.50    --   64.00  79.00 -83.87   98
 15  \w     81.00 107.00   0.50    0.50    --   64.00  79.00 -83.87   52
 16  \w     21.00  65.00   0.50    0.50    --   68.00  82.00  77.45   88
 17  \w     33.00  63.00   0.50    1.59    --   80.00  82.00  38.73   60
 18  \w    108.00 142.00   0.50    1.59    --   80.00  82.00  38.73   68
 19  \w    137.00 177.00   0.50    1.59    --   88.00  82.00 115.59   80
 20  \w     41.00  78.00   0.50    1.59    --   88.00  82.00 115.59   74
 21  \w     82.00 123.00   0.50    1.59    --   88.00  82.00 115.59   82
 22  \w     95.00 144.00   0.50    1.59    --   98.30  82.00-120.00   98
 23  \w     36.00 137.00   0.50    1.59    --   98.30 -15.00-150.00  202
 24  \w     51.00  92.00   0.50    1.59    --   98.30  82.00-120.00   82
 25  \w     51.00  91.00   0.50    1.59    --   98.30  82.00-180.00   80
 26  \w    141.00 188.00   0.50    1.59    --   98.30  82.00 -60.00   94
 27  \w     37.00 117.00   0.50    1.59    --   98.30 -82.00 120.00  160
 28  \w    157.00 188.00   0.50    1.59    --   98.30 -15.00-150.00   62
 29  \w     52.00 145.00   0.50    1.59    --   98.30 -82.00 -30.00  186
 30  \w     54.00 157.00   0.50    1.59    --   98.30  77.00  30.00  206
 31  \w     90.00 115.00   0.50    1.59    --   98.30  77.00  90.00   50
 32  \w      9.00 118.00   0.50    1.59    --   98.30 -77.00  30.00  218
 33  \w    159.00 188.00   0.50    1.59    --   98.30  77.00   0.00   58
 34  \w     54.00  84.00   0.50    1.59    --   98.30  77.00  90.00   60
 35  \w     51.00 110.00   0.50    1.59    --   98.30  82.00 -60.00  118
 36  \w     54.00 100.00   0.50    1.59    --   98.30  77.00   0.00   92
 37  \w    101.00 127.00   0.50    1.59    --   98.30  30.00 -60.00   52
 38  \w    140.00 166.00   0.50    1.59    --   98.30  82.00 -90.00   52
 39  \w     21.00  63.00   0.50    1.59    --   98.30  30.00 -60.00   84
 40  \w     51.00  79.00   0.50    1.59    --   98.30  82.00 -30.00   56
 41  \w     51.00 101.00   0.50    1.59    --   98.30  82.00 -90.00  100
 42  \w    113.00 138.00   0.50    1.59    --   98.30  30.00-180.00   50
 43  \w     26.00  94.00   0.50    1.59    --   98.30  30.00-180.00  136
 44  \w    148.00 174.00   0.50    1.59    --   98.30  82.00 150.00   52
 45  \w    106.00 138.00   0.50    1.59    --   98.30 -45.00  90.00   64
 46  \w     18.00  75.00   0.50    1.59    --   98.30 -45.00  90.00  114
 47  \w     51.00 134.00   0.50    1.59    --   98.30  82.00 150.00  166
 48  \w     51.00  95.00   0.50    1.59    --   98.30  82.00-150.00   88
 49  \w    160.00 186.00   0.50    1.59    --   98.30  77.00  60.00   52
 50  \w     17.00 184.00   0.50    1.59    --   98.30   0.00   0.00  334
 51  \w    109.00 134.00   0.50    1.59    --   98.30  77.00  60.00   50
 52  \w     54.00  80.00   0.50    1.59    --   98.30  77.00  60.00   52
 53  \w     60.00 139.00   0.50    1.59    --   98.30 -82.00-150.00  158
 54  \w    156.00 183.00   0.50    1.59    --   98.30  82.00-180.00   54
 55  \w    162.00 187.00   0.50    1.59    --   98.30  77.00  30.00   50
 56  \w     24.00  49.00   0.50    1.59    --   98.30 -82.00-150.00   50
;
_diffrn_measurement_device 'four-circle diffractometer'
_diffrn_measurement_device_type 'XtaLAB AFC12 (RINC): Kappa dual home/near'
_diffrn_measurement_method '\w scans'
_diffrn_orient_matrix_type 'CrysAlisPro convention (1999,Acta A55,543-557)'
_diffrn_orient_matrix_UB_11 -0.0363040000
_diffrn_orient_matrix_UB_12 -0.1221848000
_diffrn_orient_matrix_UB_13 0.1223573000
_diffrn_orient_matrix_UB_21 -0.0314290000
_diffrn_orient_matrix_UB_22 0.1172427000
_diffrn_orient_matrix_UB_23 0.0920237000
_diffrn_orient_matrix_UB_31 -0.2757727000
_diffrn_orient_matrix_UB_32 0.0099398000
_diffrn_orient_matrix_UB_33 -0.0102831000
_diffrn_radiation_monochromator mirror
_diffrn_radiation_probe x-ray
_diffrn_radiation_type 'Cu K\a'
_diffrn_radiation_wavelength 1.54184
_diffrn_reflns_av_R_equivalents 0.1187
_diffrn_reflns_av_unetI/netI 0.0728
_diffrn_reflns_Laue_measured_fraction_full 0.993
_diffrn_reflns_Laue_measured_fraction_max 0.981
_diffrn_reflns_limit_h_max 6
_diffrn_reflns_limit_h_min -6
_diffrn_reflns_limit_k_max 11
_diffrn_reflns_limit_k_min -11
_diffrn_reflns_limit_l_max 12
_diffrn_reflns_limit_l_min -12
_diffrn_reflns_number 9087
_diffrn_reflns_point_group_measured_fraction_full 0.993
_diffrn_reflns_point_group_measured_fraction_max 0.981
_diffrn_reflns_theta_full 67.684
_diffrn_reflns_theta_max 71.765
_diffrn_reflns_theta_min 4.404
_diffrn_source 'micro-focus sealed X-ray tube'
_diffrn_source_type 'Rigaku (Cu) X-ray Source'
_exptl_absorpt_coefficient_mu 3.126
_exptl_absorpt_correction_T_max 1.00000
_exptl_absorpt_correction_T_min 0.02289
_exptl_absorpt_correction_type multi-scan
_exptl_absorpt_process_details
;
CrysAlisPro 1.171.40.66a (Rigaku Oxford Diffraction, 2019)
Empirical absorption correction using spherical harmonics,
 implemented in SCALE3 ABSPACK scaling algorithm.
;
_exptl_crystal_colour colourless
_exptl_crystal_colour_primary colourless
_exptl_crystal_density_diffrn 1.472
_exptl_crystal_description needle
_exptl_crystal_F_000 232
_exptl_crystal_size_max 0.25
_exptl_crystal_size_mid 0.05
_exptl_crystal_size_min 0.05
_refine_diff_density_max 0.434
_refine_diff_density_min -0.597
_refine_diff_density_rms 0.100
_refine_ls_extinction_method none
_refine_ls_goodness_of_fit_ref 1.125
_refine_ls_hydrogen_treatment constr
_refine_ls_matrix_type full
_refine_ls_number_parameters 128
_refine_ls_number_reflns 1966
_refine_ls_number_restraints 0
_refine_ls_restrained_S_all 1.125
_refine_ls_R_factor_all 0.0659
_refine_ls_R_factor_gt 0.0632
_refine_ls_shift/su_max 0.000
_refine_ls_shift/su_mean 0.000
_refine_ls_structure_factor_coef Fsqd
_refine_ls_weighting_details 'w=1/[\s^2^(Fo^2^)+(0.1210P)^2^+0.0061P] where P=(Fo^2^+2Fc^2^)/3'
_refine_ls_weighting_scheme calc
_refine_ls_wR_factor_gt 0.1781
_refine_ls_wR_factor_ref 0.1828
_reflns_Friedel_coverage 0.000
_reflns_number_gt 1768
_reflns_number_total 1966
_reflns_threshold_expression 'I > 2\s(I)'
_cod_data_source_file d4sc01492h3.cif
_cod_data_source_block LiNTfN3O1
_cod_depositor_comments 'Adding full bibliography for 1571419--1571424.cif.'
_cod_database_code 1571420
_shelx_shelxl_version_number 2019/3
_shelx_space_group_comment
;
The symmetry employed for this shelxl refinement is uniquely defined
by the following loop, which should always be used as a source of
symmetry information in preference to the above space-group names.
They are only intended as comments.
;
_shelx_estimated_absorpt_t_max 0.859
_shelx_estimated_absorpt_t_min 0.509
_reflns_odcompleteness_completeness 99.29
_reflns_odcompleteness_iscentric 1
_reflns_odcompleteness_theta 66.97
_olex2_refinement_description
;
1. Fixed Uiso
 At 1.2 times of:
  All C(H,H) groups
 At 1.5 times of:
  All C(H,H,H) groups
2.a Secondary CH2 refined with riding coordinates:
 C2(H2A,H2B), C3(H3A,H3B), C4(H4A,H4B)
2.b Idealised Me refined as rotating group:
 C5(H5A,H5B,H5C)
;
_olex2_submission_special_instructions 'No special instructions were received'
_oxdiff_exptl_absorpt_empirical_details
;
Empirical correction (ABSPACK) includes:
- Absorption correction using spherical harmonics
- Frame scaling
;
_oxdiff_exptl_absorpt_empirical_full_max 15.580
_oxdiff_exptl_absorpt_empirical_full_min 0.240

loop_
_space_group_symop_operation_xyz
'x, y, z'
'-x, -y, -z'

loop_
_atom_site_label
_atom_site_type_symbol
_atom_site_fract_x
_atom_site_fract_y
_atom_site_fract_z
_atom_site_U_iso_or_equiv
_atom_site_adp_type
_atom_site_occupancy
_atom_site_site_symmetry_order
_atom_site_calc_flag
_atom_site_refinement_flags_posn
_atom_site_refinement_flags_adp
_atom_site_refinement_flags_occupancy
_atom_site_disorder_assembly
_atom_site_disorder_group
S1 S 0.31687(9) 0.58178(6) 0.31528(5) 0.0304(3) Uani 1 1 d . . . . .
F1 F 0.4115(5) 0.8626(2) 0.2406(2) 0.0738(7) Uani 1 1 d . . . . .
F2 F 0.0606(4) 0.8073(2) 0.2020(2) 0.0741(6) Uani 1 1 d . . . . .
F3 F 0.3741(4) 0.7471(2) 0.07896(17) 0.0690(6) Uani 1 1 d . . . . .
O1 O 0.2112(3) 0.6217(2) 0.43990(17) 0.0431(5) Uani 1 1 d . . . . .
O2 O 0.5771(3) 0.5555(2) 0.30005(19) 0.0458(5) Uani 1 1 d . . . . .
O3 O -0.1793(4) 0.2345(2) 0.31332(19) 0.0525(6) Uani 1 1 d . . . . .
N1 N 0.1641(4) 0.4728(2) 0.26985(19) 0.0333(5) Uani 1 1 d . . . . .
C1 C 0.2903(6) 0.7593(3) 0.2044(3) 0.0466(7) Uani 1 1 d . . . . .
C2 C 0.2670(5) 0.3948(3) 0.1602(3) 0.0461(7) Uani 1 1 d . . . . .
H2A H 0.393627 0.322669 0.191407 0.055 Uiso 1 1 calc R U . . .
H2B H 0.341564 0.465499 0.086550 0.055 Uiso 1 1 calc R U . . .
C3 C 0.0712(6) 0.3173(4) 0.1116(3) 0.0536(8) Uani 1 1 d . . . . .
H3A H -0.063112 0.388722 0.091465 0.064 Uiso 1 1 calc R U . . .
H3B H 0.136786 0.284241 0.028178 0.064 Uiso 1 1 calc R U . . .
C4 C -0.0284(6) 0.1877(3) 0.2062(3) 0.0562(8) Uani 1 1 d . . . . .
H4A H -0.122211 0.130324 0.158973 0.067 Uiso 1 1 calc R U . . .
H4B H 0.105867 0.124031 0.240699 0.067 Uiso 1 1 calc R U . . .
C5 C -0.3031(10) 0.1176(5) 0.3983(4) 0.0918(15) Uani 1 1 d . . . . .
H5A H -0.420680 0.080347 0.350336 0.138 Uiso 1 1 calc R U . . .
H5B H -0.386354 0.153858 0.475653 0.138 Uiso 1 1 calc R U . . .
H5C H -0.186707 0.039119 0.426721 0.138 Uiso 1 1 calc R U . . .
Li1 Li 0.8382(7) 0.4276(5) 0.3687(4) 0.0342(9) Uani 1 1 d . . . . .

loop_
_atom_site_aniso_label
_atom_site_aniso_U_11
_atom_site_aniso_U_22
_atom_site_aniso_U_33
_atom_site_aniso_U_23
_atom_site_aniso_U_13
_atom_site_aniso_U_12
S1 0.0247(4) 0.0484(4) 0.0184(4) -0.0083(3) 0.0008(2) -0.0022(3)
F1 0.1007(18) 0.0586(11) 0.0656(13) -0.0072(9) -0.0152(12) -0.0266(10)
F2 0.0703(14) 0.0668(12) 0.0829(15) -0.0064(10) -0.0197(11) 0.0211(10)
F3 0.0965(17) 0.0777(12) 0.0279(9) -0.0006(8) 0.0057(9) -0.0111(11)
O1 0.0476(11) 0.0614(11) 0.0216(9) -0.0140(8) 0.0051(8) -0.0088(8)
O2 0.0242(10) 0.0690(12) 0.0447(11) -0.0103(9) -0.0045(8) -0.0023(8)
O3 0.0738(15) 0.0506(11) 0.0348(10) -0.0141(8) 0.0093(10) -0.0236(9)
N1 0.0240(10) 0.0514(11) 0.0264(10) -0.0159(8) 0.0042(8) -0.0014(8)
C1 0.0553(18) 0.0510(15) 0.0342(14) -0.0073(11) -0.0064(12) -0.0035(12)
C2 0.0381(15) 0.0683(16) 0.0350(14) -0.0259(12) 0.0096(11) -0.0038(12)
C3 0.0556(18) 0.082(2) 0.0287(14) -0.0275(14) 0.0039(12) -0.0122(15)
C4 0.061(2) 0.0535(16) 0.061(2) -0.0310(15) -0.0027(16) -0.0016(13)
C5 0.145(4) 0.084(3) 0.049(2) -0.0045(18) 0.002(2) -0.069(3)
Li1 0.025(2) 0.054(2) 0.0245(19) -0.0155(16) 0.0040(15) -0.0026(16)

loop_
_atom_type_symbol
_atom_type_description
_atom_type_scat_dispersion_real
_atom_type_scat_dispersion_imag
_atom_type_scat_source
C C 0.0181 0.0091 'International Tables Vol C Tables 4.2.6.8 and 6.1.1.4'
H H 0.0000 0.0000 'International Tables Vol C Tables 4.2.6.8 and 6.1.1.4'
F F 0.0727 0.0534 'International Tables Vol C Tables 4.2.6.8 and 6.1.1.4'
Li Li 0.0008 0.0003 'International Tables Vol C Tables 4.2.6.8 and 6.1.1.4'
N N 0.0311 0.0180 'International Tables Vol C Tables 4.2.6.8 and 6.1.1.4'
O O 0.0492 0.0322 'International Tables Vol C Tables 4.2.6.8 and 6.1.1.4'
S S 0.3331 0.5567 'International Tables Vol C Tables 4.2.6.8 and 6.1.1.4'

loop_
_geom_angle_atom_site_label_1
_geom_angle_atom_site_label_2
_geom_angle_atom_site_label_3
_geom_angle
_geom_angle_site_symmetry_1
_geom_angle_site_symmetry_3
_geom_angle_publ_flag
O1 S1 O2 116.78(11) . . ?
O1 S1 N1 111.22(11) . . ?
O1 S1 C1 100.56(12) . . ?
O1 S1 Li1 76.40(10) . 1_455 ?
O2 S1 N1 117.08(11) . . ?
O2 S1 C1 100.15(13) . . ?
O2 S1 Li1 143.01(11) . 1_455 ?
N1 S1 C1 108.59(12) . . ?
N1 S1 Li1 35.16(10) . 1_455 ?
C1 S1 Li1 111.58(13) . 1_455 ?
S1 O1 Li1 148.25(18) . 2_666 ?
S1 O2 Li1 143.25(18) . . ?
C4 O3 C5 113.3(3) . . ?
C4 O3 Li1 123.9(2) . 1_455 ?
C5 O3 Li1 121.1(2) . 1_455 ?
S1 N1 Li1 118.97(15) . 1_455 ?
C2 N1 S1 119.17(17) . . ?
C2 N1 Li1 121.7(2) . 1_455 ?
F1 C1 S1 112.4(2) . . ?
F1 C1 F2 107.6(2) . . ?
F1 C1 F3 107.9(3) . . ?
F2 C1 S1 111.3(2) . . ?
F2 C1 F3 106.5(2) . . ?
F3 C1 S1 111.01(19) . . ?
N1 C2 H2A 109.6 . . ?
N1 C2 H2B 109.6 . . ?
N1 C2 C3 110.5(2) . . ?
H2A C2 H2B 108.1 . . ?
C3 C2 H2A 109.6 . . ?
C3 C2 H2B 109.6 . . ?
C2 C3 H3A 108.4 . . ?
C2 C3 H3B 108.4 . . ?
H3A C3 H3B 107.5 . . ?
C4 C3 C2 115.5(3) . . ?
C4 C3 H3A 108.4 . . ?
C4 C3 H3B 108.4 . . ?
O3 C4 C3 110.5(2) . . ?
O3 C4 H4A 109.5 . . ?
O3 C4 H4B 109.5 . . ?
C3 C4 H4A 109.5 . . ?
C3 C4 H4B 109.5 . . ?
H4A C4 H4B 108.1 . . ?
O3 C5 H5A 109.5 . . ?
O3 C5 H5B 109.5 . . ?
O3 C5 H5C 109.5 . . ?
H5A C5 H5B 109.5 . . ?
H5A C5 H5C 109.5 . . ?
H5B C5 H5C 109.5 . . ?
O1 Li1 S1 104.06(16) 2_666 1_655 ?
O1 Li1 O2 111.31(19) 2_666 . ?
O1 Li1 O3 102.1(2) 2_666 1_655 ?
O1 Li1 N1 122.6(2) 2_666 1_655 ?
O2 Li1 S1 111.14(19) . 1_655 ?
O2 Li1 O3 108.6(2) . 1_655 ?
O2 Li1 N1 113.7(2) . 1_655 ?
O3 Li1 S1 119.09(17) 1_655 1_655 ?
O3 Li1 N1 95.52(17) 1_655 1_655 ?
N1 Li1 S1 25.86(8) 1_655 1_655 ?

loop_
_geom_bond_atom_site_label_1
_geom_bond_atom_site_label_2
_geom_bond_distance
_geom_bond_site_symmetry_2
_geom_bond_publ_flag
S1 O1 1.4395(17) . ?
S1 O2 1.4435(18) . ?
S1 N1 1.515(2) . ?
S1 C1 1.837(3) . ?
S1 Li1 3.038(4) 1_455 ?
F1 C1 1.323(4) . ?
F2 C1 1.324(4) . ?
F3 C1 1.337(3) . ?
O1 Li1 1.928(4) 2_666 ?
O2 Li1 1.930(5) . ?
O3 C4 1.414(3) . ?
O3 C5 1.423(4) . ?
O3 Li1 1.969(4) 1_455 ?
N1 C2 1.478(3) . ?
N1 Li1 1.999(4) 1_455 ?
C2 H2A 0.9800 . ?
C2 H2B 0.9800 . ?
C2 C3 1.507(4) . ?
C3 H3A 0.9800 . ?
C3 H3B 0.9800 . ?
C3 C4 1.497(5) . ?
C4 H4A 0.9800 . ?
C4 H4B 0.9800 . ?
C5 H5A 0.9700 . ?
C5 H5B 0.9700 . ?
C5 H5C 0.9700 . ?

loop_
_geom_torsion_atom_site_label_1
_geom_torsion_atom_site_label_2
_geom_torsion_atom_site_label_3
_geom_torsion_atom_site_label_4
_geom_torsion
_geom_torsion_site_symmetry_1
_geom_torsion_site_symmetry_2
_geom_torsion_site_symmetry_3
_geom_torsion_site_symmetry_4
_geom_torsion_publ_flag
S1 N1 C2 C3 -168.1(2) . . . . ?
O1 S1 O2 Li1 64.3(3) . . . . ?
O1 S1 N1 C2 -167.2(2) . . . . ?
O1 S1 N1 Li1 8.4(2) . . . 1_455 ?
O1 S1 C1 F1 60.7(2) . . . . ?
O1 S1 C1 F2 -60.0(2) . . . . ?
O1 S1 C1 F3 -178.4(2) . . . . ?
O2 S1 O1 Li1 -57.8(3) . . . 2_666 ?
O2 S1 N1 C2 -29.3(2) . . . . ?
O2 S1 N1 Li1 146.29(19) . . . 1_455 ?
O2 S1 C1 F1 -59.2(2) . . . . ?
O2 S1 C1 F2 -179.94(19) . . . . ?
O2 S1 C1 F3 61.7(2) . . . . ?
N1 S1 O1 Li1 80.2(3) . . . 2_666 ?
N1 S1 O2 Li1 -71.2(3) . . . . ?
N1 S1 C1 F1 177.54(19) . . . . ?
N1 S1 C1 F2 56.8(2) . . . . ?
N1 S1 C1 F3 -61.6(2) . . . . ?
N1 C2 C3 C4 -69.7(3) . . . . ?
C1 S1 O1 Li1 -165.0(3) . . . 2_666 ?
C1 S1 O2 Li1 171.7(3) . . . . ?
C1 S1 N1 C2 83.1(2) . . . . ?
C1 S1 N1 Li1 -101.3(2) . . . 1_455 ?
C2 C3 C4 O3 73.3(4) . . . . ?
C5 O3 C4 C3 172.8(3) . . . . ?
Li1 S1 O1 Li1 85.2(3) 1_455 . . 2_666 ?
Li1 S1 O2 Li1 -39.1(3) 1_455 . . . ?
Li1 S1 N1 C2 -175.6(3) 1_455 . . . ?
Li1 S1 C1 F1 140.2(2) 1_455 . . . ?
Li1 S1 C1 F2 19.4(2) 1_455 . . . ?
Li1 S1 C1 F3 -98.9(2) 1_455 . . . ?
Li1 O3 C4 C3 -21.9(4) 1_455 . . . ?
Li1 N1 C2 C3 16.4(4) 1_455 . . . ?
